data_7016020
loop_
_publ_author_name
'Jia, Ai-Quan'
'Wang, Jian-Qiang'
'Hu, Ping'
'Jin, Guo-Xin'

_publ_section_title
;
 Syntheses, reactions, and ethylene polymerization of titanium
 complexes with [N,N,S] ligands.
;
_journal_issue 30
_journal_name_full 'Dalton transactions (Cambridge, England : 2003)'
_journal_page_first 7730
_journal_page_last 7736
_journal_paper_doi 10.1039/c0dt01800g
_journal_volume 40
_journal_year 2011
_chemical_formula_sum 'C31 H35 Cl N2 S'
_chemical_formula_weight 503.12
_chemical_name_systematic
;
?
;
_space_group_IT_number 14
_symmetry_cell_setting monoclinic
_symmetry_space_group_name_Hall '-P 2yn'
_symmetry_space_group_name_H-M 'P 1 21/n 1'
_atom_sites_solution_hydrogens geom
_atom_sites_solution_primary direct
_atom_sites_solution_secondary difmap
_audit_creation_method SHELXL-97
_cell_angle_alpha 90.00
_cell_angle_beta 103.704(7)
_cell_angle_gamma 90.00
_cell_formula_units_Z 4
_cell_length_a 11.802(5)
_cell_length_b 10.335(5)
_cell_length_c 23.884(11)
_cell_measurement_reflns_used 749
_cell_measurement_temperature 293(2)
_cell_measurement_theta_max 24.284
_cell_measurement_theta_min 2.653
_cell_volume 2830(2)
_computing_cell_refinement 'Bruker SMART'
_computing_data_collection 'Bruker SMART'
_computing_data_reduction 'Bruker SHELXTL'
_computing_molecular_graphics 'Bruker SHELXTL'
_computing_publication_material 'Bruker SHELXTL'
_computing_structure_refinement 'SHELXL-97 (Sheldrick, 1997)'
_computing_structure_solution 'SHELXS-97 (Sheldrick, 1990)'
_diffrn_ambient_temperature 293(2)
_diffrn_measured_fraction_theta_full 0.989
_diffrn_measured_fraction_theta_max 0.989
_diffrn_measurement_device_type 'CCD area detector'
_diffrn_measurement_method 'phi and omega scans'
_diffrn_radiation_monochromator graphite
_diffrn_radiation_source 'fine-focus sealed tube'
_diffrn_radiation_type MoK\a
_diffrn_radiation_wavelength 0.71073
_diffrn_reflns_av_R_equivalents 0.0836
_diffrn_reflns_av_sigmaI/netI 0.1029
_diffrn_reflns_limit_h_max 12
_diffrn_reflns_limit_h_min -14
_diffrn_reflns_limit_k_max 12
_diffrn_reflns_limit_k_min -12
_diffrn_reflns_limit_l_max 29
_diffrn_reflns_limit_l_min -27
_diffrn_reflns_number 12465
_diffrn_reflns_theta_full 26.01
_diffrn_reflns_theta_max 26.01
_diffrn_reflns_theta_min 1.76
_diffrn_standards_decay_% 6.87
_exptl_absorpt_coefficient_mu 0.230
_exptl_absorpt_correction_T_max 0.9818
_exptl_absorpt_correction_T_min 0.9641
_exptl_absorpt_correction_type multi-scan
_exptl_absorpt_process_details sadabs
_exptl_crystal_colour yellow
_exptl_crystal_density_diffrn 1.181
_exptl_crystal_density_method 'not measured'
_exptl_crystal_description block
_exptl_crystal_F_000 1072
_exptl_crystal_size_max 0.16
_exptl_crystal_size_mid 0.12
_exptl_crystal_size_min 0.08
_refine_diff_density_max 0.467
_refine_diff_density_min -0.245
_refine_diff_density_rms 0.066
_refine_ls_extinction_method none
_refine_ls_goodness_of_fit_ref 0.872
_refine_ls_hydrogen_treatment mixed
_refine_ls_matrix_type full
_refine_ls_number_parameters 332
_refine_ls_number_reflns 5508
_refine_ls_number_restraints 0
_refine_ls_restrained_S_all 0.872
_refine_ls_R_factor_all 0.1496
_refine_ls_R_factor_gt 0.0640
_refine_ls_shift/su_max 0.006
_refine_ls_shift/su_mean 0.001
_refine_ls_structure_factor_coef Fsqd
_refine_ls_weighting_details 'calc w=1/[\s^2^(Fo^2^)+(0.0752P)^2^+0.0000P] where P=(Fo^2^+2Fc^2^)/3'
_refine_ls_weighting_scheme calc
_refine_ls_wR_factor_gt 0.1335
_refine_ls_wR_factor_ref 0.1650
_reflns_number_gt 2351
_reflns_number_total 5508
_reflns_threshold_expression >2sigma(I)
_cod_data_source_file c0dt01800g.txt
_cod_data_source_block a00610b
_cod_depositor_comments
;
The following automatic conversions were performed:

'_symmetry_cell_setting' value 'Monoclinic' changed to 'monoclinic'
according to /home/saulius/struct/CIF-dictionaries/cif_core.dic
dictionary named 'cif_core.dic' version 2.4.1 from 2010-06-29.

Automatic conversion script
Id: cif_fix_values 1715 2011-07-08 13:25:40Z adriana 
;
_cod_original_sg_symbol_H-M P2(1)/n
_cod_database_code 7016020

loop_
_symmetry_equiv_pos_as_xyz
'x, y, z'
'-x+1/2, y+1/2, -z+1/2'
'-x, -y, -z'
'x-1/2, -y-1/2, z-1/2'

loop_
_atom_site_label
_atom_site_type_symbol
_atom_site_fract_x
_atom_site_fract_y
_atom_site_fract_z
_atom_site_U_iso_or_equiv
_atom_site_adp_type
_atom_site_occupancy
_atom_site_symmetry_multiplicity
_atom_site_calc_flag
_atom_site_refinement_flags
_atom_site_disorder_assembly
_atom_site_disorder_group
Cl1 Cl 0.50401(8) 0.69039(9) 0.01153(4) 0.0642(3) Uani 1 1 d . . .
N1 N 0.2284(3) 0.7442(3) -0.03635(14) 0.0637(9) Uani 1 1 d . . .
H1 H 0.301(3) 0.724(3) -0.0204(13) 0.045(10) Uiso 1 1 d . . .
N2 N 0.3623(3) 0.4816(3) 0.05702(12) 0.0483(8) Uani 1 1 d . . .
H2A H 0.400(3) 0.566(4) 0.0522(15) 0.076(12) Uiso 1 1 d . . .
H2B H 0.403(3) 0.416(3) 0.0441(14) 0.056(11) Uiso 1 1 d . . .
S1 S 0.02370(9) 0.74809(12) -0.14313(5) 0.0777(4) Uani 1 1 d . . .
C1 C 0.1034(4) 0.6354(4) -0.17422(16) 0.0644(10) Uani 1 1 d . . .
C2 C 0.2181(4) 0.6499(4) -0.17644(18) 0.0830(13) Uani 1 1 d . . .
H2 H 0.2595 0.7226 -0.1601 0.100 Uiso 1 1 calc R . .
C3 C 0.2721(5) 0.5577(6) -0.2026(2) 0.1111(18) Uani 1 1 d . . .
H3 H 0.3498 0.5682 -0.2037 0.133 Uiso 1 1 calc R . .
C4 C 0.2119(7) 0.4508(6) -0.2269(3) 0.122(2) Uani 1 1 d . . .
H4 H 0.2486 0.3886 -0.2445 0.146 Uiso 1 1 calc R . .
C5 C 0.0976(7) 0.4354(6) -0.2253(2) 0.117(2) Uani 1 1 d . . .
H5 H 0.0566 0.3626 -0.2419 0.140 Uiso 1 1 calc R . .
C6 C 0.0429(5) 0.5273(5) -0.1992(2) 0.0912(15) Uani 1 1 d . . .
H6 H -0.0349 0.5166 -0.1983 0.109 Uiso 1 1 calc R . .
C7 C 0.1257(3) 0.8730(4) -0.11847(16) 0.0595(10) Uani 1 1 d . . .
C8 C 0.2133(3) 0.8604(4) -0.06850(15) 0.0537(9) Uani 1 1 d . . .
C9 C 0.2930(4) 0.9598(4) -0.05269(18) 0.0688(11) Uani 1 1 d . . .
H9 H 0.3533 0.9511 -0.0199 0.083 Uiso 1 1 calc R . .
C10 C 0.2842(4) 1.0723(5) -0.0851(2) 0.0801(13) Uani 1 1 d . . .
H10 H 0.3381 1.1386 -0.0740 0.096 Uiso 1 1 calc R . .
C11 C 0.1960(5) 1.0852(5) -0.1333(2) 0.0860(14) Uani 1 1 d . . .
H11 H 0.1894 1.1609 -0.1549 0.103 Uiso 1 1 calc R . .
C12 C 0.1170(4) 0.9872(4) -0.15022(18) 0.0731(12) Uani 1 1 d . . .
H12 H 0.0572 0.9971 -0.1832 0.088 Uiso 1 1 calc R . .
C13 C 0.1551(3) 0.7132(4) 0.00081(14) 0.0516(9) Uani 1 1 d . . .
C14 C 0.1644(3) 0.5921(4) 0.02756(14) 0.0519(9) Uani 1 1 d . . .
C15 C 0.0901(3) 0.5629(4) 0.06340(16) 0.0695(12) Uani 1 1 d . . .
H15 H 0.0946 0.4822 0.0810 0.083 Uiso 1 1 calc R . .
C16 C 0.0100(3) 0.6527(5) 0.07301(17) 0.0783(13) Uani 1 1 d . . .
H16 H -0.0382 0.6326 0.0974 0.094 Uiso 1 1 calc R . .
C17 C 0.0016(3) 0.7702(5) 0.04692(16) 0.0735(12) Uani 1 1 d . . .
H17 H -0.0526 0.8304 0.0533 0.088 Uiso 1 1 calc R . .
C18 C 0.0734(3) 0.8000(4) 0.01093(16) 0.0641(10) Uani 1 1 d . . .
H18 H 0.0667 0.8805 -0.0070 0.077 Uiso 1 1 calc R . .
C19 C 0.2442(3) 0.4887(3) 0.01465(15) 0.0560(10) Uani 1 1 d . . .
H19A H 0.2564 0.5038 -0.0236 0.067 Uiso 1 1 calc R . .
H19B H 0.2058 0.4056 0.0141 0.067 Uiso 1 1 calc R . .
C20 C 0.3586(3) 0.4531(4) 0.11746(14) 0.0490(9) Uani 1 1 d . . .
C21 C 0.3448(3) 0.3254(4) 0.13228(15) 0.0531(9) Uani 1 1 d . . .
C22 C 0.3408(3) 0.3023(4) 0.18964(18) 0.0743(12) Uani 1 1 d . . .
H22 H 0.3312 0.2182 0.2016 0.089 Uiso 1 1 calc R . .
C23 C 0.3510(4) 0.4022(5) 0.22845(17) 0.0788(13) Uani 1 1 d . . .
H23 H 0.3488 0.3850 0.2664 0.095 Uiso 1 1 calc R . .
C24 C 0.3644(3) 0.5258(4) 0.21202(17) 0.0696(11) Uani 1 1 d . . .
H24 H 0.3709 0.5918 0.2391 0.084 Uiso 1 1 calc R . .
C25 C 0.3686(3) 0.5569(4) 0.15599(15) 0.0532(9) Uani 1 1 d . . .
C26 C 0.3376(3) 0.2101(4) 0.09230(16) 0.0596(10) Uani 1 1 d . . .
H26 H 0.3368 0.2435 0.0538 0.072 Uiso 1 1 calc R . .
C27 C 0.2262(3) 0.1329(4) 0.08769(19) 0.0836(13) Uani 1 1 d . . .
H27A H 0.2253 0.0972 0.1247 0.125 Uiso 1 1 calc R . .
H27B H 0.2230 0.0640 0.0604 0.125 Uiso 1 1 calc R . .
H27C H 0.1600 0.1886 0.0751 0.125 Uiso 1 1 calc R . .
C28 C 0.4452(3) 0.1233(4) 0.11087(19) 0.0830(13) Uani 1 1 d . . .
H28A H 0.5142 0.1732 0.1118 0.124 Uiso 1 1 calc R . .
H28B H 0.4404 0.0535 0.0839 0.124 Uiso 1 1 calc R . .
H28C H 0.4483 0.0889 0.1485 0.124 Uiso 1 1 calc R . .
C29 C 0.3885(3) 0.6972(4) 0.14111(16) 0.0602(10) Uani 1 1 d . . .
H29 H 0.3720 0.7048 0.0991 0.072 Uiso 1 1 calc R . .
C30 C 0.5145(3) 0.7354(4) 0.16552(18) 0.0782(12) Uani 1 1 d . . .
H30A H 0.5340 0.7229 0.2065 0.117 Uiso 1 1 calc R . .
H30B H 0.5250 0.8248 0.1570 0.117 Uiso 1 1 calc R . .
H30C H 0.5644 0.6828 0.1485 0.117 Uiso 1 1 calc R . .
C31 C 0.3069(4) 0.7882(4) 0.16273(19) 0.0914(14) Uani 1 1 d . . .
H31A H 0.2277 0.7606 0.1482 0.137 Uiso 1 1 calc R . .
H31B H 0.3160 0.8744 0.1496 0.137 Uiso 1 1 calc R . .
H31C H 0.3253 0.7870 0.2041 0.137 Uiso 1 1 calc R . .

loop_
_atom_site_aniso_label
_atom_site_aniso_U_11
_atom_site_aniso_U_22
_atom_site_aniso_U_33
_atom_site_aniso_U_23
_atom_site_aniso_U_13
_atom_site_aniso_U_12
Cl1 0.0624(6) 0.0692(7) 0.0709(6) -0.0029(5) 0.0357(5) -0.0040(5)
N1 0.050(2) 0.083(3) 0.065(2) 0.0206(18) 0.0257(17) 0.0135(18)
N2 0.052(2) 0.052(2) 0.0466(19) 0.0015(15) 0.0234(16) 0.0016(16)
S1 0.0602(7) 0.0955(9) 0.0790(8) -0.0017(6) 0.0198(6) -0.0073(6)
C1 0.065(3) 0.073(3) 0.051(2) 0.009(2) 0.005(2) -0.007(2)
C2 0.095(4) 0.083(3) 0.075(3) -0.012(2) 0.028(3) 0.000(3)
C3 0.123(5) 0.110(5) 0.109(4) -0.026(4) 0.044(4) 0.010(4)
C4 0.164(6) 0.101(5) 0.096(4) -0.020(3) 0.022(5) 0.033(5)
C5 0.168(7) 0.085(4) 0.084(4) -0.012(3) 0.001(4) -0.005(4)
C6 0.107(4) 0.086(4) 0.073(3) 0.012(3) 0.006(3) -0.016(3)
C7 0.061(3) 0.068(3) 0.053(2) 0.003(2) 0.021(2) 0.006(2)
C8 0.054(2) 0.062(3) 0.053(2) 0.003(2) 0.0276(19) 0.003(2)
C9 0.063(3) 0.085(3) 0.063(3) -0.011(2) 0.024(2) 0.000(2)
C10 0.089(4) 0.069(3) 0.094(4) -0.014(3) 0.045(3) -0.017(3)
C11 0.109(4) 0.070(3) 0.093(4) 0.017(3) 0.052(3) 0.006(3)
C12 0.077(3) 0.079(3) 0.066(3) 0.011(2) 0.021(2) 0.010(3)
C13 0.043(2) 0.067(3) 0.048(2) 0.0044(18) 0.0162(17) 0.0019(18)
C14 0.040(2) 0.070(3) 0.046(2) 0.0015(19) 0.0114(17) -0.0035(18)
C15 0.057(3) 0.091(3) 0.064(3) 0.018(2) 0.021(2) -0.005(2)
C16 0.054(3) 0.122(4) 0.066(3) 0.015(3) 0.029(2) -0.001(3)
C17 0.052(2) 0.114(4) 0.059(3) 0.005(3) 0.023(2) 0.014(2)
C18 0.058(2) 0.076(3) 0.062(3) 0.009(2) 0.021(2) 0.010(2)
C19 0.053(2) 0.069(3) 0.044(2) 0.0011(18) 0.0080(19) -0.0027(19)
C20 0.044(2) 0.065(3) 0.041(2) 0.0058(19) 0.0159(16) 0.0015(17)
C21 0.052(2) 0.063(3) 0.047(2) 0.0067(19) 0.0186(17) -0.0075(18)
C22 0.085(3) 0.080(3) 0.062(3) 0.018(2) 0.025(2) -0.014(2)
C23 0.097(3) 0.101(4) 0.045(2) 0.006(3) 0.031(2) -0.016(3)
C24 0.082(3) 0.080(3) 0.050(3) -0.002(2) 0.022(2) -0.007(2)
C25 0.049(2) 0.068(3) 0.045(2) 0.003(2) 0.0143(18) 0.0002(18)
C26 0.062(2) 0.060(3) 0.062(2) 0.0104(19) 0.0238(19) 0.001(2)
C27 0.077(3) 0.082(3) 0.095(3) -0.007(3) 0.026(2) -0.017(2)
C28 0.083(3) 0.083(3) 0.088(3) 0.007(3) 0.031(2) 0.014(3)
C29 0.069(3) 0.066(3) 0.048(2) -0.0071(19) 0.0193(19) 0.007(2)
C30 0.077(3) 0.082(3) 0.078(3) -0.005(2) 0.022(2) -0.017(2)
C31 0.103(4) 0.083(3) 0.096(3) -0.012(3) 0.039(3) 0.013(3)

loop_
_atom_type_symbol
_atom_type_description
_atom_type_scat_dispersion_real
_atom_type_scat_dispersion_imag
_atom_type_scat_source
C C 0.0033 0.0016 'International Tables Vol C Tables 4.2.6.8 and 6.1.1.4'
N N 0.0061 0.0033 'International Tables Vol C Tables 4.2.6.8 and 6.1.1.4'
S S 0.1246 0.1234 'International Tables Vol C Tables 4.2.6.8 and 6.1.1.4'
Cl Cl 0.1484 0.1585 'International Tables Vol C Tables 4.2.6.8 and 6.1.1.4'
H H 0.0000 0.0000 'International Tables Vol C Tables 4.2.6.8 and 6.1.1.4'

loop_
_geom_angle_atom_site_label_1
_geom_angle_atom_site_label_2
_geom_angle_atom_site_label_3
_geom_angle
_geom_angle_site_symmetry_1
_geom_angle_site_symmetry_3
_geom_angle_publ_flag
C8 N1 C13 121.1(3) . . ?
C20 N2 C19 115.1(3) . . ?
C1 S1 C7 103.48(19) . . ?
C2 C1 C6 118.9(4) . . ?
C2 C1 S1 124.8(3) . . ?
C6 C1 S1 116.2(4) . . ?
C3 C2 C1 120.6(5) . . ?
C4 C3 C2 120.2(6) . . ?
C3 C4 C5 120.0(6) . . ?
C4 C5 C6 120.2(6) . . ?
C5 C6 C1 120.2(5) . . ?
C8 C7 C12 119.5(4) . . ?
C8 C7 S1 121.8(3) . . ?
C12 C7 S1 118.7(3) . . ?
C9 C8 C7 119.0(4) . . ?
C9 C8 N1 119.5(4) . . ?
C7 C8 N1 121.3(4) . . ?
C8 C9 C10 120.9(4) . . ?
C11 C10 C9 119.7(4) . . ?
C10 C11 C12 120.4(4) . . ?
C11 C12 C7 120.5(4) . . ?
C18 C13 C14 119.0(3) . . ?
C18 C13 N1 121.2(3) . . ?
C14 C13 N1 119.8(3) . . ?
C15 C14 C13 118.8(3) . . ?
C15 C14 C19 119.2(3) . . ?
C13 C14 C19 121.8(3) . . ?
C16 C15 C14 120.7(4) . . ?
C17 C16 C15 120.2(4) . . ?
C16 C17 C18 119.8(4) . . ?
C17 C18 C13 121.5(4) . . ?
C14 C19 N2 114.8(3) . . ?
C21 C20 C25 124.0(3) . . ?
C21 C20 N2 118.0(3) . . ?
C25 C20 N2 118.1(3) . . ?
C20 C21 C22 116.4(4) . . ?
C20 C21 C26 125.5(3) . . ?
C22 C21 C26 118.1(3) . . ?
C23 C22 C21 120.9(4) . . ?
C24 C23 C22 120.7(4) . . ?
C23 C24 C25 122.0(4) . . ?
C24 C25 C20 116.1(3) . . ?
C24 C25 C29 119.1(3) . . ?
C20 C25 C29 124.7(3) . . ?
C21 C26 C27 112.2(3) . . ?
C21 C26 C28 111.0(3) . . ?
C27 C26 C28 110.9(3) . . ?
C30 C29 C31 110.5(3) . . ?
C30 C29 C25 110.5(3) . . ?
C31 C29 C25 111.4(3) . . ?

loop_
_geom_bond_atom_site_label_1
_geom_bond_atom_site_label_2
_geom_bond_distance
_geom_bond_site_symmetry_2
_geom_bond_publ_flag
N1 C8 1.413(4) . ?
N1 C13 1.415(4) . ?
N2 C20 1.484(4) . ?
N2 C19 1.517(4) . ?
S1 C1 1.767(4) . ?
S1 C7 1.769(4) . ?
C1 C2 1.376(5) . ?
C1 C6 1.382(6) . ?
C2 C3 1.375(6) . ?
C3 C4 1.367(7) . ?
C4 C5 1.369(8) . ?
C5 C6 1.378(7) . ?
C7 C8 1.387(5) . ?
C7 C12 1.393(5) . ?
C8 C9 1.384(5) . ?
C9 C10 1.387(6) . ?
C10 C11 1.363(6) . ?
C11 C12 1.370(6) . ?
C13 C18 1.380(5) . ?
C13 C14 1.397(5) . ?
C14 C15 1.395(5) . ?
C14 C19 1.504(5) . ?
C15 C16 1.382(5) . ?
C16 C17 1.358(6) . ?
C17 C18 1.377(5) . ?
C20 C21 1.386(5) . ?
C20 C25 1.400(5) . ?
C21 C22 1.403(5) . ?
C21 C26 1.517(5) . ?
C22 C23 1.374(5) . ?
C23 C24 1.357(5) . ?
C24 C25 1.388(5) . ?
C25 C29 1.524(5) . ?
C26 C27 1.519(5) . ?
C26 C28 1.532(5) . ?
C29 C30 1.516(5) . ?
C29 C31 1.521(5) . ?

loop_
_cod_related_entry_id
_cod_related_entry_database
_cod_related_entry_code
1 ChemSpider 30652830
